data_2310435
loop_
_publ_author_name
'Liebau, F.'

_publ_section_title
;
 Untersuchungen an Schichtsilikaten des Formeltyps Am (Si2 O5)n. I. Die
 Kristallstruktur der Zimmertemperaturform des Li2 Si2 O5
;
_journal_name_full 'Acta Crystallographica (1,1948-23,1967)'
_journal_page_first 389
_journal_page_last 395
_journal_volume 14
_journal_year 1961
_chemical_formula_sum 'Li2 O5 Si2'
_chemical_name_systematic 'Li2 (Si2 O5)'
_space_group_IT_number 9
_symmetry_space_group_name_Hall 'C -2yc'
_symmetry_space_group_name_H-M 'C 1 c 1'
_cell_angle_alpha 90
_cell_angle_beta 90
_cell_angle_gamma 90
_cell_formula_units_Z 4
_cell_length_a 5.82
_cell_length_b 14.66
_cell_length_c 4.79
_cell_volume 408.689
_citation_journal_id_ASTM ACCRA9
_cod_data_source_file Liebau_ACCRA9_1961_1445.cif
_cod_data_source_block Li2O5Si2
_cod_original_cell_volume 408.6885
_cod_database_code 2310435

loop_
_symmetry_equiv_pos_as_xyz
x,y,z
x,-y,z+1/2
x+1/2,y+1/2,z
x+1/2,-y+1/2,z+1/2

loop_
_atom_site_label
_atom_site_type_symbol
_atom_site_fract_x
_atom_site_fract_y
_atom_site_fract_z
_atom_site_occupancy
_atom_site_U_iso_or_equiv
O2 O-2 0.1 0.14 0.54 1 0.0
Li2 Li+1 0.666 0.055 0.025 1 0.0
O5 O-2 0.6675 0.071 0.448 1 0.0
O1 O-2 0.276 0.25 0.943 1 0.0
O4 O-2 0.3325 0.071 0.948 1 0.0
Si2 Si+4 0.8455 0.1485 0.379 1 0.0
Li1 Li+1 0.334 0.055 0.525 1 0.0
Si1 Si+4 0.1572 0.1485 0.879 1 0.0
O3 O-2 0.9 0.14 0.04 1 0.0
